data_1573051
loop_
_publ_author_name
'You, Lijun'
'Roth, Daniel'
'Greb, Lutz'

_publ_section_title
;
 Structural Constraint at a P--P Bond: Phosphinophosphination of Alkenes,
 Alkynes, and Carbonyls by a Concerted Mechanism
;
_journal_name_full 'Chemical Science'
_journal_paper_doi 10.1039/D4SC06581F
_journal_year 2024
_chemical_formula_moiety 'C16 Al F36 O4, C32 H34 N O P2'
_chemical_formula_sum 'C48 H34 Al F36 N O5 P2'
_chemical_formula_weight 1477.68
_space_group_crystal_system orthorhombic
_space_group_IT_number 61
_space_group_name_Hall '-P 2ac 2ab'
_space_group_name_H-M_alt 'P b c a'
_atom_sites_solution_hydrogens geom
_atom_sites_solution_primary direct
_audit_creation_method
;FinalCif V130 by Daniel Kratzert, Freiburg 2023, 
https://dkratzert.de/finalcif.html
;
_audit_update_record
;
2024-05-22 deposited with the CCDC.	2024-11-04 downloaded from the CCDC.
;
_cell_angle_alpha 90
_cell_angle_beta 90
_cell_angle_gamma 90
_cell_formula_units_Z 8
_cell_length_a 20.836(13)
_cell_length_b 18.713(9)
_cell_length_c 29.740(14)
_cell_measurement_reflns_used 9106
_cell_measurement_temperature 120(2)
_cell_measurement_theta_max 28.6125
_cell_measurement_theta_min 2.34
_cell_volume 11596(11)
_computing_cell_refinement 'SAINT V8.40B'
_computing_data_collection 'Bruker BIS V6.2.15/2021-03-15 and APEX4 2021.10-0'
_computing_data_reduction 'SAINT V8.40B'
_computing_structure_refinement 'SHELXL-2019/2 (Sheldrick, 2019)'
_computing_structure_solution 'SHELXT 2018/2 (Sheldrick, 2018)'
_diffrn_ambient_environment N~2~
_diffrn_ambient_temperature 120(2)
_diffrn_detector CPAD
_diffrn_detector_area_resol_mean 7.41
_diffrn_detector_type 'Bruker PHOTON III'
_diffrn_measured_fraction_theta_full 0.998
_diffrn_measured_fraction_theta_max 0.968
_diffrn_measurement_device 'three-circle diffractometer'
_diffrn_measurement_device_type 'Bruker D8 VENTURE dual wavelength Mo/Cu'
_diffrn_measurement_method '\w and \f scans'
_diffrn_measurement_specimen_support 'MiTeGen micromount'
_diffrn_radiation_monochromator 'mirror optics'
_diffrn_radiation_probe x-ray
_diffrn_radiation_type MoK\a
_diffrn_radiation_wavelength 0.71073
_diffrn_reflns_av_R_equivalents 0.0831
_diffrn_reflns_av_unetI/netI 0.0343
_diffrn_reflns_Laue_measured_fraction_full 0.998
_diffrn_reflns_Laue_measured_fraction_max 0.968
_diffrn_reflns_limit_h_max 28
_diffrn_reflns_limit_h_min -28
_diffrn_reflns_limit_k_max 25
_diffrn_reflns_limit_k_min -25
_diffrn_reflns_limit_l_max 40
_diffrn_reflns_limit_l_min -40
_diffrn_reflns_number 262857
_diffrn_reflns_point_group_measured_fraction_full 0.998
_diffrn_reflns_point_group_measured_fraction_max 0.968
_diffrn_reflns_theta_full 25.242
_diffrn_reflns_theta_max 29.542
_diffrn_reflns_theta_min 1.955
_diffrn_source 'microfocus sealed X-ray tube'
_diffrn_source_current 1.4
_diffrn_source_type 'Incoatec I\ms'
_diffrn_source_voltage 50.0
_exptl_absorpt_coefficient_mu 0.252
_exptl_absorpt_correction_T_max 0.7458
_exptl_absorpt_correction_T_min 0.6129
_exptl_absorpt_correction_type multi-scan
_exptl_absorpt_process_details
;SADABS-2016/2 - Bruker AXS area detector scaling and absorption correction: 
Krause, L., Herbst-Irmer, R., Sheldrick G.M. & Stalke D., J. Appl. Cryst. 48 
(2015) 3-10
;
_exptl_crystal_colour yellow
_exptl_crystal_density_diffrn 1.693
_exptl_crystal_description block
_exptl_crystal_F_000 5888
_exptl_crystal_recrystallization_method
;Single crystals suitable for X-ray diffraction were grown by cooling a 
concentrated solution in CH2Cl2 to -40 &#8451;
;
_exptl_crystal_size_max 0.209
_exptl_crystal_size_mid 0.200
_exptl_crystal_size_min 0.160
_refine_diff_density_max 0.590
_refine_diff_density_min -0.402
_refine_diff_density_rms 0.084
_refine_ls_extinction_method none
_refine_ls_goodness_of_fit_ref 1.018
_refine_ls_hydrogen_treatment constr
_refine_ls_matrix_type full
_refine_ls_number_parameters 875
_refine_ls_number_reflns 15702
_refine_ls_number_restraints 2994
_refine_ls_restrained_S_all 0.964
_refine_ls_R_factor_all 0.0659
_refine_ls_R_factor_gt 0.0445
_refine_ls_shift/su_max 0.001
_refine_ls_shift/su_mean 0.000
_refine_ls_structure_factor_coef Fsqd
_refine_ls_weighting_details 'w=1/[\s^2^(Fo^2^)+(0.0617P)^2^+11.1703P] where P=(Fo^2^+2Fc^2^)/3'
_refine_ls_weighting_scheme calc
_refine_ls_wR_factor_gt 0.1137
_refine_ls_wR_factor_ref 0.1326
_reflns_Friedel_coverage 0.000
_reflns_number_gt 12056
_reflns_number_total 15702
_reflns_threshold_expression 'I > 2\s(I)'
_cod_data_source_file d4sc06581f2.cif
_cod_data_source_block ly080o_a
_cod_original_cell_volume 11595(10)
_cod_database_code 1573051
_shelx_shelxl_version_number 2019/3
_shelx_space_group_comment
;
The symmetry employed for this shelxl refinement is uniquely defined
by the following loop, which should always be used as a source of
symmetry information in preference to the above space-group names.
They are only intended as comments.
;
_shelx_estimated_absorpt_t_min 0.949
_shelx_estimated_absorpt_t_max 0.961
_diffrn_measurement_ambient_temperature_device_make 'Oxford Cryostream 800'

loop_
_space_group_symop_operation_xyz
'x, y, z'
'-x+1/2, -y, z+1/2'
'-x, y+1/2, -z+1/2'
'x+1/2, -y+1/2, -z'
'-x, -y, -z'
'x-1/2, y, -z-1/2'
'x, -y-1/2, z-1/2'
'-x-1/2, y-1/2, z'

loop_
_atom_site_label
_atom_site_type_symbol
_atom_site_fract_x
_atom_site_fract_y
_atom_site_fract_z
_atom_site_U_iso_or_equiv
_atom_site_adp_type
_atom_site_occupancy
_atom_site_site_symmetry_order
_atom_site_calc_flag
_atom_site_refinement_flags_posn
_atom_site_refinement_flags_adp
_atom_site_refinement_flags_occupancy
_atom_site_disorder_assembly
_atom_site_disorder_group
P1 P 0.57001(2) 0.05743(2) 0.39757(2) 0.01977(9) Uani 1 1 d . . . . .
Al1 Al 0.49294(2) 0.45565(3) 0.33481(2) 0.01679(10) Uani 1 1 d D . . . .
O1 O 0.56530(6) 0.09226(7) 0.44776(4) 0.0208(2) Uani 1 1 d . . . . .
N1 N 0.58556(7) -0.02801(8) 0.41713(5) 0.0193(3) Uani 1 1 d . . . . .
C1 C 0.59015(8) 0.04574(9) 0.48113(6) 0.0192(3) Uani 1 1 d . . . . .
C8 C 0.62318(9) -0.14100(10) 0.38225(6) 0.0236(3) Uani 1 1 d . . . . .
H8 H 0.588326 -0.166464 0.395185 0.028 Uiso 1 1 calc R U . . .
C9 C 0.66873(9) -0.17642(10) 0.35604(6) 0.0254(4) Uani 1 1 d . . . . .
H9 H 0.664969 -0.226511 0.351544 0.031 Uiso 1 1 calc R U . . .
C10 C 0.71962(9) -0.13963(11) 0.33635(6) 0.0262(4) Uani 1 1 d . . . . .
H10 H 0.750162 -0.164708 0.318645 0.031 Uiso 1 1 calc R U . . .
C11 C 0.72584(9) -0.06615(10) 0.34256(6) 0.0240(3) Uani 1 1 d . . . . .
H11 H 0.760119 -0.040798 0.328810 0.029 Uiso 1 1 calc R U . . .
C12 C 0.68095(8) -0.03008(9) 0.36933(6) 0.0195(3) Uani 1 1 d . . . . .
C13 C 0.69530(9) 0.11303(9) 0.32755(6) 0.0211(3) Uani 1 1 d . . . . .
C14 C 0.75902(9) 0.12617(11) 0.31443(6) 0.0267(4) Uani 1 1 d . . . . .
H14 H 0.793590 0.111161 0.332996 0.032 Uiso 1 1 calc R U . . .
C15 C 0.77116(10) 0.16137(12) 0.27399(7) 0.0317(4) Uani 1 1 d . . . . .
H15 H 0.814140 0.170449 0.264999 0.038 Uiso 1 1 calc R U . . .
C16 C 0.72052(11) 0.18325(11) 0.24677(7) 0.0324(4) Uani 1 1 d . . . . .
H16 H 0.729097 0.206921 0.219153 0.039 Uiso 1 1 calc R U . . .
C17 C 0.65774(11) 0.17069(11) 0.25972(7) 0.0324(4) Uani 1 1 d . . . . .
H17 H 0.623403 0.186067 0.241071 0.039 Uiso 1 1 calc R U . . .
C18 C 0.64464(10) 0.13547(10) 0.30015(6) 0.0262(4) Uani 1 1 d . . . . .
H18 H 0.601506 0.126820 0.308955 0.031 Uiso 1 1 calc R U . . .
C19 C 0.73519(8) 0.09258(10) 0.42160(6) 0.0211(3) Uani 1 1 d . . . . .
C23 C 0.79879(10) 0.06799(12) 0.48770(7) 0.0302(4) Uani 1 1 d . . . . .
H23 H 0.814242 0.035320 0.509627 0.036 Uiso 1 1 calc R U . . .
C24 C 0.75782(9) 0.04431(10) 0.45374(6) 0.0248(4) Uani 1 1 d . . . . .
H24 H 0.745334 -0.004477 0.452472 0.030 Uiso 1 1 calc R U . . .
C25 C 0.59357(9) 0.14203(9) 0.54265(6) 0.0202(3) Uani 1 1 d . . . . .
C22 C 0.81702(10) 0.13947(13) 0.48947(7) 0.0325(4) Uani 1 1 d . . . . .
H22 H 0.845213 0.155468 0.512461 0.039 Uiso 1 1 calc R U . . .
C21 C 0.79409(10) 0.18744(12) 0.45770(7) 0.0317(4) Uani 1 1 d . . . . .
H21 H 0.806696 0.236174 0.459195 0.038 Uiso 1 1 calc R U . . .
P2 P 0.67908(2) 0.06505(2) 0.37889(2) 0.01890(9) Uani 1 1 d . . . . .
C2 C 0.60266(9) 0.06520(9) 0.52561(6) 0.0206(3) Uani 1 1 d . . . . .
C3 C 0.62676(10) 0.00989(10) 0.55260(6) 0.0249(4) Uani 1 1 d . . . . .
H3 H 0.635375 0.020073 0.583312 0.030 Uiso 1 1 calc R U . . .
C4 C 0.63898(10) -0.05995(10) 0.53690(6) 0.0247(4) Uani 1 1 d . . . . .
C5 C 0.62585(9) -0.07596(9) 0.49164(6) 0.0217(3) Uani 1 1 d . . . . .
H5 H 0.633545 -0.122468 0.480017 0.026 Uiso 1 1 calc R U . . .
C6 C 0.60143(8) -0.02240(9) 0.46431(6) 0.0190(3) Uani 1 1 d . . . . .
C7 C 0.62963(8) -0.06773(9) 0.38914(5) 0.0187(3) Uani 1 1 d . . . . .
C20 C 0.75290(9) 0.16507(10) 0.42370(6) 0.0256(4) Uani 1 1 d . . . . .
H20 H 0.736960 0.198209 0.402229 0.031 Uiso 1 1 calc R U . . .
C29 C 0.66513(12) -0.11720(11) 0.56921(7) 0.0357(5) Uani 1 1 d D U . . .
C28 C 0.60825(13) 0.14821(11) 0.59322(7) 0.0365(5) Uani 1 1 d . . . . .
H28A H 0.652922 0.134400 0.598759 0.055 Uiso 1 1 calc R U . . .
H28B H 0.579575 0.116499 0.610077 0.055 Uiso 1 1 calc R U . . .
H28C H 0.601592 0.197658 0.603014 0.055 Uiso 1 1 calc R U . . .
C27 C 0.52375(9) 0.16572(10) 0.53497(7) 0.0280(4) Uani 1 1 d . . . . .
H27A H 0.514650 0.166545 0.502646 0.042 Uiso 1 1 calc R U . . .
H27B H 0.517480 0.213637 0.547521 0.042 Uiso 1 1 calc R U . . .
H27C H 0.494633 0.132072 0.549852 0.042 Uiso 1 1 calc R U . . .
C26 C 0.63960(9) 0.19143(10) 0.51683(7) 0.0269(4) Uani 1 1 d . . . . .
H26A H 0.629984 0.189045 0.484613 0.040 Uiso 1 1 calc R U . . .
H26B H 0.683957 0.176064 0.522017 0.040 Uiso 1 1 calc R U . . .
H26C H 0.634216 0.240661 0.527416 0.040 Uiso 1 1 calc R U . . .
C30A C 0.6069(2) -0.1366(2) 0.60319(13) 0.0555(11) Uani 0.704(5) 1 d D U P A 1
H30A H 0.571224 -0.157351 0.586117 0.083 Uiso 0.704(5) 1 calc R U P A 1
H30B H 0.592324 -0.093105 0.618412 0.083 Uiso 0.704(5) 1 calc R U P A 1
H30C H 0.621897 -0.171200 0.625605 0.083 Uiso 0.704(5) 1 calc R U P A 1
C31A C 0.7188(3) -0.0895(2) 0.5969(2) 0.0711(17) Uani 0.704(5) 1 d D U P A 1
H31A H 0.754344 -0.075412 0.577236 0.107 Uiso 0.704(5) 1 calc R U P A 1
H31B H 0.733342 -0.126923 0.617592 0.107 Uiso 0.704(5) 1 calc R U P A 1
H31C H 0.704160 -0.048006 0.614143 0.107 Uiso 0.704(5) 1 calc R U P A 1
C32A C 0.6812(2) -0.18676(16) 0.54600(11) 0.0402(9) Uani 0.704(5) 1 d D U P A 1
H32A H 0.642465 -0.206208 0.531874 0.060 Uiso 0.704(5) 1 calc R U P A 1
H32B H 0.697637 -0.220964 0.568142 0.060 Uiso 0.704(5) 1 calc R U P A 1
H32C H 0.713918 -0.178226 0.522949 0.060 Uiso 0.704(5) 1 calc R U P A 1
C30B C 0.6275(5) -0.1825(4) 0.5655(3) 0.051(2) Uani 0.296(5) 1 d D U P A 2
H30D H 0.582521 -0.172232 0.572657 0.076 Uiso 0.296(5) 1 calc R U P A 2
H30E H 0.644142 -0.218258 0.586555 0.076 Uiso 0.296(5) 1 calc R U P A 2
H30F H 0.630473 -0.201025 0.534725 0.076 Uiso 0.296(5) 1 calc R U P A 2
C31B C 0.6792(8) -0.0916(6) 0.6159(3) 0.066(3) Uani 0.296(5) 1 d D U P A 2
H31D H 0.708790 -0.050923 0.614574 0.098 Uiso 0.296(5) 1 calc R U P A 2
H31E H 0.698813 -0.130326 0.633298 0.098 Uiso 0.296(5) 1 calc R U P A 2
H31F H 0.639141 -0.076671 0.630452 0.098 Uiso 0.296(5) 1 calc R U P A 2
C32B C 0.7363(4) -0.1368(6) 0.5475(3) 0.055(2) Uani 0.296(5) 1 d D U P A 2
H32D H 0.731632 -0.147023 0.515393 0.082 Uiso 0.296(5) 1 calc R U P A 2
H32E H 0.753949 -0.178874 0.562822 0.082 Uiso 0.296(5) 1 calc R U P A 2
H32F H 0.765406 -0.096202 0.551631 0.082 Uiso 0.296(5) 1 calc R U P A 2
O1_1 O 0.51769(6) 0.43354(7) 0.28094(4) 0.0231(3) Uani 1 1 d D U . . .
C1_1 C 0.56030(8) 0.44200(10) 0.24693(6) 0.0227(3) Uani 1 1 d D U . . .
C2_1 C 0.60827(10) 0.50436(12) 0.25622(8) 0.0365(5) Uani 1 1 d D U . . .
F1_1 F 0.58023(8) 0.56747(7) 0.24959(6) 0.0525(4) Uani 1 1 d D U . . .
F2_1 F 0.66017(7) 0.50138(10) 0.23000(6) 0.0557(4) Uani 1 1 d D U . . .
F3_1 F 0.62760(7) 0.50205(9) 0.29917(5) 0.0466(4) Uani 1 1 d D U . . .
C3_1 C 0.59875(11) 0.37131(12) 0.24078(7) 0.0339(4) Uani 1 1 d D U . . .
F4_1 F 0.55992(8) 0.31508(7) 0.24402(6) 0.0511(4) Uani 1 1 d D U . . .
F5_1 F 0.64281(7) 0.36502(9) 0.27339(5) 0.0504(4) Uani 1 1 d D U . . .
F6_1 F 0.62907(8) 0.36728(9) 0.20113(5) 0.0489(4) Uani 1 1 d D U . . .
C4_1 C 0.52307(10) 0.45845(14) 0.20260(7) 0.0363(5) Uani 1 1 d D U . . .
F7_1 F 0.49529(7) 0.39958(10) 0.18618(5) 0.0534(4) Uani 1 1 d D U . . .
F8_1 F 0.56142(7) 0.48418(9) 0.16999(4) 0.0463(4) Uani 1 1 d D U . . .
F9_1 F 0.47708(7) 0.50614(10) 0.20972(5) 0.0541(4) Uani 1 1 d D U . . .
O1_2 O 0.49784(6) 0.54797(7) 0.33923(4) 0.0232(3) Uani 1 1 d D U . . .
C1_2 C 0.49712(9) 0.60692(10) 0.36557(6) 0.0243(4) Uani 1 1 d D U . . .
C2_2 C 0.51423(10) 0.67231(10) 0.33485(8) 0.0315(4) Uani 1 1 d D U . . .
F1_2 F 0.57750(6) 0.67372(7) 0.32613(5) 0.0420(3) Uani 1 1 d D U . . .
F2_2 F 0.49908(7) 0.73510(7) 0.35391(6) 0.0456(3) Uani 1 1 d D U . . .
F3_2 F 0.48448(7) 0.66842(7) 0.29542(5) 0.0389(3) Uani 1 1 d D U . . .
C3_2 C 0.42931(10) 0.61827(11) 0.38647(8) 0.0329(4) Uani 1 1 d D U . . .
F4_2 F 0.40619(7) 0.55688(7) 0.40177(5) 0.0427(3) Uani 1 1 d D U . . .
F5_2 F 0.38823(6) 0.64311(8) 0.35524(5) 0.0450(3) Uani 1 1 d D U . . .
F6_2 F 0.42960(7) 0.66494(7) 0.42088(5) 0.0452(3) Uani 1 1 d D U . . .
C4_2 C 0.54750(11) 0.60244(12) 0.40441(7) 0.0349(5) Uani 1 1 d D U . . .
F7_2 F 0.52642(8) 0.56116(8) 0.43785(5) 0.0477(4) Uani 1 1 d D U . . .
F8_2 F 0.56076(8) 0.66715(8) 0.42191(5) 0.0498(4) Uani 1 1 d D U . . .
F9_2 F 0.60237(6) 0.57474(8) 0.38943(5) 0.0420(3) Uani 1 1 d D U . . .
O1_3 O 0.54171(7) 0.41980(7) 0.37636(4) 0.0262(3) Uani 1 1 d D U . . .
C1_3 C 0.55377(10) 0.36520(10) 0.40510(6) 0.0270(4) Uani 1 1 d D U . . .
C2_3 C 0.61337(12) 0.38703(12) 0.43419(8) 0.0391(5) Uani 1 1 d D U . . .
F1_3 F 0.59643(9) 0.43340(9) 0.46649(5) 0.0541(4) Uani 1 1 d D U . . .
F2_3 F 0.64098(8) 0.33033(8) 0.45413(6) 0.0560(4) Uani 1 1 d D U . . .
F3_3 F 0.65772(7) 0.41793(8) 0.40883(5) 0.0451(3) Uani 1 1 d D U . . .
C3_3 C 0.57001(13) 0.29555(12) 0.37890(8) 0.0413(5) Uani 1 1 d D U . . .
F4_3 F 0.52933(9) 0.28663(8) 0.34467(5) 0.0507(4) Uani 1 1 d D U . . .
F5_3 F 0.62990(8) 0.29893(9) 0.36142(6) 0.0548(4) Uani 1 1 d D U . . .
F6_3 F 0.56649(9) 0.23672(7) 0.40486(6) 0.0564(4) Uani 1 1 d D U . . .
C4_3 C 0.49569(12) 0.35182(14) 0.43710(8) 0.0432(5) Uani 1 1 d D U . . .
F7_3 F 0.45037(8) 0.31312(9) 0.41541(6) 0.0588(5) Uani 1 1 d D U . . .
F8_3 F 0.51264(9) 0.31622(10) 0.47454(5) 0.0592(4) Uani 1 1 d D U . . .
F9_3 F 0.46909(8) 0.41269(9) 0.44972(5) 0.0539(4) Uani 1 1 d D U . . .
O1_4 O 0.41616(6) 0.42218(7) 0.34195(4) 0.0248(3) Uani 1 1 d D U . . .
C1_4 C 0.35967(9) 0.40840(11) 0.32109(7) 0.0282(4) Uani 1 1 d D U . . .
C2_4 C 0.36676(12) 0.34600(13) 0.28701(9) 0.0453(6) Uani 1 1 d D U . . .
F1_4 F 0.39342(7) 0.36837(9) 0.24844(5) 0.0525(4) Uani 1 1 d D U . . .
F2_4 F 0.31005(9) 0.31697(10) 0.27577(7) 0.0678(5) Uani 1 1 d D U . . .
F3_4 F 0.40360(10) 0.29483(9) 0.30380(8) 0.0706(6) Uani 1 1 d D U . . .
C3_4 C 0.31000(11) 0.38798(16) 0.35833(9) 0.0474(6) Uani 1 1 d D U . . .
F4_4 F 0.31482(8) 0.43034(11) 0.39409(5) 0.0593(5) Uani 1 1 d D U . . .
F5_4 F 0.31930(9) 0.32127(11) 0.37232(7) 0.0763(6) Uani 1 1 d D U . . .
F6_4 F 0.24938(7) 0.39203(13) 0.34328(6) 0.0712(6) Uani 1 1 d D U . . .
C4_4 C 0.33460(10) 0.47642(13) 0.29585(7) 0.0340(4) Uani 1 1 d D U . . .
F7_4 F 0.30917(7) 0.52356(9) 0.32424(5) 0.0468(3) Uani 1 1 d D U . . .
F8_4 F 0.28969(7) 0.46050(10) 0.26503(5) 0.0497(4) Uani 1 1 d D U . . .
F9_4 F 0.38277(7) 0.50865(8) 0.27477(5) 0.0411(3) Uani 1 1 d D U . . .

loop_
_atom_site_aniso_label
_atom_site_aniso_U_11
_atom_site_aniso_U_22
_atom_site_aniso_U_33
_atom_site_aniso_U_23
_atom_site_aniso_U_13
_atom_site_aniso_U_12
P1 0.0199(2) 0.0223(2) 0.01707(19) -0.00179(16) -0.00119(15) 0.00028(16)
Al1 0.0175(2) 0.0174(2) 0.0155(2) 0.00014(18) -0.00133(17) -0.00026(18)
O1 0.0255(6) 0.0200(6) 0.0170(5) -0.0002(5) -0.0007(5) 0.0035(5)
N1 0.0197(7) 0.0199(7) 0.0183(6) -0.0025(5) 0.0021(5) -0.0016(5)
C1 0.0209(8) 0.0186(7) 0.0182(7) 0.0017(6) 0.0018(6) 0.0013(6)
C8 0.0249(8) 0.0230(8) 0.0228(8) -0.0033(7) 0.0007(7) -0.0039(7)
C9 0.0278(9) 0.0217(8) 0.0268(9) -0.0061(7) -0.0004(7) 0.0003(7)
C10 0.0259(9) 0.0286(9) 0.0240(8) -0.0068(7) 0.0030(7) 0.0026(7)
C11 0.0217(8) 0.0272(9) 0.0230(8) -0.0022(7) 0.0033(6) -0.0014(7)
C12 0.0210(8) 0.0197(7) 0.0179(7) -0.0027(6) -0.0016(6) -0.0007(6)
C13 0.0240(8) 0.0188(7) 0.0204(8) -0.0014(6) -0.0001(6) -0.0021(6)
C14 0.0247(9) 0.0302(9) 0.0252(9) 0.0037(7) 0.0022(7) 0.0010(7)
C15 0.0320(10) 0.0341(10) 0.0289(10) 0.0052(8) 0.0061(8) -0.0028(8)
C16 0.0442(12) 0.0287(9) 0.0243(9) 0.0066(8) -0.0003(8) -0.0072(8)
C17 0.0389(11) 0.0293(10) 0.0290(10) 0.0069(8) -0.0110(8) -0.0038(8)
C18 0.0267(9) 0.0255(9) 0.0265(9) 0.0020(7) -0.0044(7) -0.0042(7)
C19 0.0198(8) 0.0246(8) 0.0190(8) -0.0037(6) 0.0004(6) -0.0024(6)
C23 0.0258(9) 0.0415(11) 0.0234(9) -0.0021(8) -0.0045(7) 0.0034(8)
C24 0.0232(8) 0.0268(9) 0.0242(8) -0.0007(7) -0.0003(7) 0.0000(7)
C25 0.0283(9) 0.0159(7) 0.0165(7) -0.0018(6) 0.0028(6) 0.0017(6)
C22 0.0259(9) 0.0451(12) 0.0265(9) -0.0105(9) -0.0030(7) -0.0034(8)
C21 0.0307(10) 0.0328(10) 0.0317(10) -0.0078(8) 0.0011(8) -0.0090(8)
P2 0.0193(2) 0.0196(2) 0.01780(19) -0.00106(16) -0.00020(15) -0.00218(15)
C2 0.0262(8) 0.0178(7) 0.0180(7) -0.0005(6) 0.0039(6) 0.0005(6)
C3 0.0372(10) 0.0208(8) 0.0168(7) -0.0004(6) 0.0002(7) 0.0036(7)
C4 0.0345(10) 0.0195(8) 0.0199(8) -0.0003(7) 0.0008(7) 0.0024(7)
C5 0.0250(8) 0.0174(7) 0.0228(8) -0.0015(6) 0.0029(6) 0.0005(6)
C6 0.0196(8) 0.0201(7) 0.0174(7) -0.0024(6) 0.0025(6) -0.0019(6)
C7 0.0191(7) 0.0203(7) 0.0166(7) -0.0035(6) -0.0009(6) -0.0014(6)
C20 0.0265(9) 0.0261(9) 0.0242(8) -0.0041(7) 0.0011(7) -0.0041(7)
C29 0.0594(13) 0.0197(8) 0.0280(10) 0.0020(7) -0.0097(9) 0.0079(9)
C28 0.0653(15) 0.0244(9) 0.0197(9) -0.0040(7) -0.0028(9) 0.0103(9)
C27 0.0259(9) 0.0227(8) 0.0354(10) -0.0070(8) 0.0077(8) 0.0010(7)
C26 0.0279(9) 0.0233(8) 0.0295(9) -0.0047(7) 0.0059(7) -0.0039(7)
C30A 0.090(3) 0.0394(19) 0.0370(18) 0.0179(15) 0.0219(18) 0.0215(19)
C31A 0.095(4) 0.0309(18) 0.088(4) 0.005(2) -0.060(3) 0.005(2)
C32A 0.065(2) 0.0241(13) 0.0317(15) 0.0031(11) 0.0024(14) 0.0156(14)
C30B 0.072(5) 0.027(3) 0.054(5) 0.016(3) -0.015(4) -0.003(3)
C31B 0.120(10) 0.044(5) 0.033(4) -0.003(4) -0.026(4) 0.033(6)
C32B 0.054(4) 0.057(5) 0.053(5) 0.010(4) -0.012(3) 0.024(4)
O1_1 0.0250(6) 0.0264(6) 0.0178(6) -0.0025(5) 0.0012(5) -0.0005(5)
C1_1 0.0206(8) 0.0285(9) 0.0189(8) -0.0014(7) 0.0006(6) 0.0035(6)
C2_1 0.0286(10) 0.0403(11) 0.0405(11) -0.0059(9) 0.0100(9) -0.0045(8)
F1_1 0.0599(10) 0.0302(7) 0.0675(10) 0.0029(7) 0.0260(8) -0.0040(6)
F2_1 0.0331(7) 0.0695(11) 0.0644(10) -0.0114(8) 0.0239(7) -0.0123(7)
F3_1 0.0309(7) 0.0636(9) 0.0454(8) -0.0196(7) -0.0027(6) -0.0105(6)
C3_1 0.0358(11) 0.0380(11) 0.0279(10) -0.0047(8) -0.0014(8) 0.0114(9)
F4_1 0.0660(10) 0.0284(7) 0.0589(9) -0.0105(6) 0.0065(8) 0.0056(6)
F5_1 0.0448(8) 0.0629(10) 0.0436(8) 0.0030(7) -0.0113(6) 0.0269(7)
F6_1 0.0522(9) 0.0608(9) 0.0337(7) -0.0082(7) 0.0113(6) 0.0238(7)
C4_1 0.0294(10) 0.0545(13) 0.0249(9) 0.0071(9) 0.0021(8) 0.0098(9)
F7_1 0.0407(8) 0.0914(12) 0.0280(7) -0.0113(7) -0.0072(6) -0.0113(8)
F8_1 0.0476(8) 0.0652(10) 0.0261(6) 0.0154(6) 0.0123(6) 0.0133(7)
F9_1 0.0431(8) 0.0841(12) 0.0351(7) 0.0199(7) 0.0059(6) 0.0355(8)
O1_2 0.0260(6) 0.0173(6) 0.0262(6) -0.0036(5) -0.0012(5) 0.0003(5)
C1_2 0.0246(8) 0.0199(8) 0.0284(9) -0.0055(7) -0.0041(7) 0.0014(6)
C2_2 0.0301(10) 0.0219(9) 0.0427(11) -0.0029(8) -0.0026(8) -0.0008(7)
F1_2 0.0331(7) 0.0334(7) 0.0597(9) -0.0023(6) 0.0044(6) -0.0087(5)
F2_2 0.0535(8) 0.0188(6) 0.0646(9) -0.0068(6) 0.0014(7) 0.0017(5)
F3_2 0.0453(7) 0.0298(6) 0.0417(7) 0.0080(5) -0.0093(6) 0.0006(5)
C3_2 0.0318(10) 0.0268(9) 0.0402(11) -0.0090(8) 0.0037(8) 0.0016(8)
F4_2 0.0433(8) 0.0349(7) 0.0498(8) -0.0073(6) 0.0166(6) -0.0058(6)
F5_2 0.0263(6) 0.0484(8) 0.0603(9) -0.0043(7) -0.0039(6) 0.0098(6)
F6_2 0.0491(8) 0.0360(7) 0.0505(8) -0.0208(6) 0.0116(6) 0.0047(6)
C4_2 0.0386(11) 0.0309(10) 0.0353(11) -0.0112(8) -0.0109(9) 0.0057(8)
F7_2 0.0665(10) 0.0483(8) 0.0284(6) -0.0015(6) -0.0090(6) 0.0096(7)
F8_2 0.0521(9) 0.0392(7) 0.0581(9) -0.0242(7) -0.0236(7) 0.0036(6)
F9_2 0.0316(6) 0.0431(7) 0.0513(8) -0.0126(6) -0.0167(6) 0.0101(6)
O1_3 0.0289(7) 0.0257(6) 0.0241(6) 0.0081(5) -0.0063(5) -0.0022(5)
C1_3 0.0315(9) 0.0254(9) 0.0239(9) 0.0091(7) -0.0076(7) -0.0039(7)
C2_3 0.0436(12) 0.0356(11) 0.0381(11) 0.0099(9) -0.0145(9) -0.0029(9)
F1_3 0.0778(11) 0.0483(9) 0.0362(7) -0.0036(7) -0.0206(7) -0.0066(8)
F2_3 0.0604(10) 0.0454(8) 0.0621(10) 0.0220(7) -0.0344(8) -0.0007(7)
F3_3 0.0325(7) 0.0470(8) 0.0557(9) 0.0129(7) -0.0123(6) -0.0083(6)
C3_3 0.0547(14) 0.0306(10) 0.0385(12) 0.0059(9) -0.0115(10) -0.0015(10)
F4_3 0.0738(11) 0.0356(7) 0.0427(8) -0.0041(6) -0.0227(7) -0.0046(7)
F5_3 0.0587(10) 0.0482(9) 0.0575(10) 0.0017(7) 0.0053(8) 0.0164(7)
F6_3 0.0894(12) 0.0237(6) 0.0561(9) 0.0116(6) -0.0193(9) -0.0027(7)
C4_3 0.0475(13) 0.0447(13) 0.0374(12) 0.0154(10) 0.0004(10) -0.0090(10)
F7_3 0.0456(9) 0.0618(10) 0.0690(11) 0.0278(9) -0.0090(8) -0.0249(7)
F8_3 0.0753(11) 0.0644(10) 0.0379(8) 0.0285(8) 0.0035(7) -0.0071(9)
F9_3 0.0535(9) 0.0586(9) 0.0495(9) 0.0082(7) 0.0194(7) 0.0022(7)
O1_4 0.0209(6) 0.0290(7) 0.0246(6) 0.0016(5) -0.0016(5) -0.0047(5)
C1_4 0.0204(8) 0.0342(10) 0.0299(9) 0.0035(8) -0.0030(7) -0.0077(7)
C2_4 0.0385(12) 0.0386(12) 0.0587(15) -0.0117(11) -0.0137(11) -0.0099(10)
F1_4 0.0412(8) 0.0711(11) 0.0451(8) -0.0272(8) -0.0027(6) -0.0052(7)
F2_4 0.0585(10) 0.0620(11) 0.0828(13) -0.0116(10) -0.0222(9) -0.0325(9)
F3_4 0.0834(13) 0.0325(8) 0.0960(14) -0.0162(9) -0.0295(11) 0.0041(8)
C3_4 0.0290(11) 0.0664(16) 0.0468(13) 0.0201(12) 0.0002(10) -0.0146(11)
F4_4 0.0403(8) 0.1030(14) 0.0345(7) 0.0122(8) 0.0110(6) -0.0044(8)
F5_4 0.0611(11) 0.0761(13) 0.0916(14) 0.0481(11) -0.0034(10) -0.0300(9)
F6_4 0.0243(7) 0.1225(17) 0.0667(11) 0.0268(11) 0.0003(7) -0.0225(9)
C4_4 0.0260(9) 0.0468(12) 0.0291(10) 0.0032(9) -0.0016(8) 0.0022(8)
F7_4 0.0420(8) 0.0540(9) 0.0443(8) -0.0005(7) 0.0029(6) 0.0166(7)
F8_4 0.0329(7) 0.0759(11) 0.0403(7) 0.0010(7) -0.0142(6) 0.0061(7)
F9_4 0.0349(7) 0.0468(8) 0.0416(7) 0.0184(6) 0.0027(6) 0.0016(6)

loop_
_atom_type_symbol
_atom_type_description
_atom_type_scat_dispersion_real
_atom_type_scat_dispersion_imag
_atom_type_scat_source
C C 0.0033 0.0016 'International Tables Vol C Tables 4.2.6.8 and 6.1.1.4'
H H 0.0000 0.0000 'International Tables Vol C Tables 4.2.6.8 and 6.1.1.4'
N N 0.0061 0.0033 'International Tables Vol C Tables 4.2.6.8 and 6.1.1.4'
O O 0.0106 0.0060 'International Tables Vol C Tables 4.2.6.8 and 6.1.1.4'
F F 0.0171 0.0103 'International Tables Vol C Tables 4.2.6.8 and 6.1.1.4'
Al Al 0.0645 0.0514 'International Tables Vol C Tables 4.2.6.8 and 6.1.1.4'
P P 0.1023 0.0942 'International Tables Vol C Tables 4.2.6.8 and 6.1.1.4'

loop_
_geom_angle_atom_site_label_1
_geom_angle_atom_site_label_2
_geom_angle_atom_site_label_3
_geom_angle
_geom_angle_site_symmetry_1
_geom_angle_site_symmetry_3
_geom_angle_publ_flag
O1 P1 N1 94.18(7) . . ?
O1 P1 P2 104.53(5) . . ?
N1 P1 P2 87.39(5) . . ?
O1_4 Al1 O1_1 107.58(7) . . ?
O1_4 Al1 O1_3 108.30(7) . . ?
O1_1 Al1 O1_3 113.06(8) . . ?
O1_4 Al1 O1_2 113.91(7) . . ?
O1_1 Al1 O1_2 106.87(7) . . ?
O1_3 Al1 O1_2 107.25(7) . . ?
C1 O1 P1 111.90(11) . . ?
C7 N1 C6 116.81(14) . . ?
C7 N1 P1 113.60(11) . . ?
C6 N1 P1 107.57(11) . . ?
C6 C1 C2 123.27(16) . . ?
C6 C1 O1 111.92(15) . . ?
C2 C1 O1 124.81(15) . . ?
C7 C8 C9 118.96(17) . . ?
C7 C8 H8 120.5 . . ?
C9 C8 H8 120.5 . . ?
C10 C9 C8 121.17(17) . . ?
C10 C9 H9 119.4 . . ?
C8 C9 H9 119.4 . . ?
C9 C10 C11 120.18(17) . . ?
C9 C10 H10 119.9 . . ?
C11 C10 H10 119.9 . . ?
C10 C11 C12 119.24(17) . . ?
C10 C11 H11 120.4 . . ?
C12 C11 H11 120.4 . . ?
C11 C12 C7 120.19(16) . . ?
C11 C12 P2 125.42(14) . . ?
C7 C12 P2 114.28(13) . . ?
C18 C13 C14 119.92(17) . . ?
C18 C13 P2 120.10(14) . . ?
C14 C13 P2 119.95(14) . . ?
C15 C14 C13 119.56(18) . . ?
C15 C14 H14 120.2 . . ?
C13 C14 H14 120.2 . . ?
C16 C15 C14 120.22(19) . . ?
C16 C15 H15 119.9 . . ?
C14 C15 H15 119.9 . . ?
C17 C16 C15 120.31(19) . . ?
C17 C16 H16 119.8 . . ?
C15 C16 H16 119.8 . . ?
C16 C17 C18 120.28(19) . . ?
C16 C17 H17 119.9 . . ?
C18 C17 H17 119.9 . . ?
C17 C18 C13 119.70(19) . . ?
C17 C18 H18 120.2 . . ?
C13 C18 H18 120.2 . . ?
C24 C19 C20 120.29(17) . . ?
C24 C19 P2 121.10(14) . . ?
C20 C19 P2 118.50(14) . . ?
C22 C23 C24 119.98(19) . . ?
C22 C23 H23 120.0 . . ?
C24 C23 H23 120.0 . . ?
C23 C24 C19 119.78(18) . . ?
C23 C24 H24 120.1 . . ?
C19 C24 H24 120.1 . . ?
C2 C25 C26 108.72(14) . . ?
C2 C25 C27 109.72(15) . . ?
C26 C25 C27 110.04(15) . . ?
C2 C25 C28 111.61(15) . . ?
C26 C25 C28 108.59(17) . . ?
C27 C25 C28 108.15(16) . . ?
C21 C22 C23 120.14(19) . . ?
C21 C22 H22 119.9 . . ?
C23 C22 H22 119.9 . . ?
C22 C21 C20 120.83(19) . . ?
C22 C21 H21 119.6 . . ?
C20 C21 H21 119.6 . . ?
C19 P2 C12 112.29(8) . . ?
C19 P2 C13 109.45(9) . . ?
C12 P2 C13 110.73(8) . . ?
C19 P2 P1 118.65(7) . . ?
C12 P2 P1 89.90(6) . . ?
C13 P2 P1 114.38(6) . . ?
C1 C2 C3 114.62(16) . . ?
C1 C2 C25 122.25(15) . . ?
C3 C2 C25 123.08(16) . . ?
C2 C3 C4 123.95(17) . . ?
C2 C3 H3 118.0 . . ?
C4 C3 H3 118.0 . . ?
C5 C4 C3 118.63(16) . . ?
C5 C4 C29 121.22(16) . . ?
C3 C4 C29 120.14(17) . . ?
C6 C5 C4 118.58(16) . . ?
C6 C5 H5 120.7 . . ?
C4 C5 H5 120.7 . . ?
C5 C6 C1 120.95(16) . . ?
C5 C6 N1 126.89(16) . . ?
C1 C6 N1 112.16(15) . . ?
C8 C7 C12 120.25(16) . . ?
C8 C7 N1 121.99(15) . . ?
C12 C7 N1 117.75(15) . . ?
C21 C20 C19 118.97(19) . . ?
C21 C20 H20 120.5 . . ?
C19 C20 H20 120.5 . . ?
C30B C29 C31B 116.4(7) . . ?
C31A C29 C32A 112.8(3) . . ?
C30B C29 C4 110.3(4) . . ?
C31A C29 C4 111.8(2) . . ?
C31B C29 C4 115.2(4) . . ?
C32A C29 C4 113.15(19) . . ?
C31A C29 C30A 107.3(4) . . ?
C32A C29 C30A 104.9(2) . . ?
C4 C29 C30A 106.3(2) . . ?
C30B C29 C32B 105.4(6) . . ?
C31B C29 C32B 104.9(7) . . ?
C4 C29 C32B 103.2(3) . . ?
C25 C28 H28A 109.5 . . ?
C25 C28 H28B 109.5 . . ?
H28A C28 H28B 109.5 . . ?
C25 C28 H28C 109.5 . . ?
H28A C28 H28C 109.5 . . ?
H28B C28 H28C 109.5 . . ?
C25 C27 H27A 109.5 . . ?
C25 C27 H27B 109.5 . . ?
H27A C27 H27B 109.5 . . ?
C25 C27 H27C 109.5 . . ?
H27A C27 H27C 109.5 . . ?
H27B C27 H27C 109.5 . . ?
C25 C26 H26A 109.5 . . ?
C25 C26 H26B 109.5 . . ?
H26A C26 H26B 109.5 . . ?
C25 C26 H26C 109.5 . . ?
H26A C26 H26C 109.5 . . ?
H26B C26 H26C 109.5 . . ?
C29 C30A H30A 109.5 . . ?
C29 C30A H30B 109.5 . . ?
H30A C30A H30B 109.5 . . ?
C29 C30A H30C 109.5 . . ?
H30A C30A H30C 109.5 . . ?
H30B C30A H30C 109.5 . . ?
C29 C31A H31A 109.5 . . ?
C29 C31A H31B 109.5 . . ?
H31A C31A H31B 109.5 . . ?
C29 C31A H31C 109.5 . . ?
H31A C31A H31C 109.5 . . ?
H31B C31A H31C 109.5 . . ?
C29 C32A H32A 109.5 . . ?
C29 C32A H32B 109.5 . . ?
H32A C32A H32B 109.5 . . ?
C29 C32A H32C 109.5 . . ?
H32A C32A H32C 109.5 . . ?
H32B C32A H32C 109.5 . . ?
C29 C30B H30D 109.5 . . ?
C29 C30B H30E 109.5 . . ?
H30D C30B H30E 109.5 . . ?
C29 C30B H30F 109.5 . . ?
H30D C30B H30F 109.5 . . ?
H30E C30B H30F 109.5 . . ?
C29 C31B H31D 109.5 . . ?
C29 C31B H31E 109.5 . . ?
H31D C31B H31E 109.5 . . ?
C29 C31B H31F 109.5 . . ?
H31D C31B H31F 109.5 . . ?
H31E C31B H31F 109.5 . . ?
C29 C32B H32D 109.5 . . ?
C29 C32B H32E 109.5 . . ?
H32D C32B H32E 109.5 . . ?
C29 C32B H32F 109.5 . . ?
H32D C32B H32F 109.5 . . ?
H32E C32B H32F 109.5 . . ?
C1_1 O1_1 Al1 148.99(12) . . ?
O1_1 C1_1 C3_1 109.00(16) . . ?
O1_1 C1_1 C4_1 109.15(15) . . ?
C3_1 C1_1 C4_1 108.90(16) . . ?
O1_1 C1_1 C2_1 112.00(15) . . ?
C3_1 C1_1 C2_1 109.05(17) . . ?
C4_1 C1_1 C2_1 108.68(17) . . ?
F1_1 C2_1 F2_1 107.81(19) . . ?
F1_1 C2_1 F3_1 107.55(19) . . ?
F2_1 C2_1 F3_1 108.18(19) . . ?
F1_1 C2_1 C1_1 110.84(19) . . ?
F2_1 C2_1 C1_1 112.59(18) . . ?
F3_1 C2_1 C1_1 109.70(18) . . ?
F4_1 C3_1 F6_1 107.81(18) . . ?
F4_1 C3_1 F5_1 107.12(19) . . ?
F6_1 C3_1 F5_1 107.99(18) . . ?
F4_1 C3_1 C1_1 110.51(18) . . ?
F6_1 C3_1 C1_1 113.20(18) . . ?
F5_1 C3_1 C1_1 109.98(17) . . ?
F9_1 C4_1 F7_1 107.5(2) . . ?
F9_1 C4_1 F8_1 107.66(19) . . ?
F7_1 C4_1 F8_1 106.78(18) . . ?
F9_1 C4_1 C1_1 110.90(17) . . ?
F7_1 C4_1 C1_1 111.18(19) . . ?
F8_1 C4_1 C1_1 112.61(18) . . ?
C1_2 O1_2 Al1 148.73(13) . . ?
O1_2 C1_2 C3_2 110.62(15) . . ?
O1_2 C1_2 C4_2 112.13(15) . . ?
C3_2 C1_2 C4_2 108.76(17) . . ?
O1_2 C1_2 C2_2 107.24(16) . . ?
C3_2 C1_2 C2_2 109.40(16) . . ?
C4_2 C1_2 C2_2 108.65(16) . . ?
F3_2 C2_2 F2_2 108.13(17) . . ?
F3_2 C2_2 F1_2 106.76(18) . . ?
F2_2 C2_2 F1_2 107.16(16) . . ?
F3_2 C2_2 C1_2 111.44(16) . . ?
F2_2 C2_2 C1_2 112.56(18) . . ?
F1_2 C2_2 C1_2 110.54(16) . . ?
F4_2 C3_2 F6_2 107.64(18) . . ?
F4_2 C3_2 F5_2 107.75(18) . . ?
F6_2 C3_2 F5_2 107.68(17) . . ?
F4_2 C3_2 C1_2 110.37(16) . . ?
F6_2 C3_2 C1_2 112.82(17) . . ?
F5_2 C3_2 C1_2 110.39(18) . . ?
F9_2 C4_2 F7_2 107.85(18) . . ?
F9_2 C4_2 F8_2 107.64(19) . . ?
F7_2 C4_2 F8_2 107.46(18) . . ?
F9_2 C4_2 C1_2 110.50(17) . . ?
F7_2 C4_2 C1_2 111.16(18) . . ?
F8_2 C4_2 C1_2 112.04(17) . . ?
C1_3 O1_3 Al1 148.12(13) . . ?
O1_3 C1_3 C3_3 110.86(17) . . ?
O1_3 C1_3 C4_3 111.22(17) . . ?
C3_3 C1_3 C4_3 109.87(18) . . ?
O1_3 C1_3 C2_3 107.36(16) . . ?
C3_3 C1_3 C2_3 108.81(18) . . ?
C4_3 C1_3 C2_3 108.64(18) . . ?
F3_3 C2_3 F1_3 108.0(2) . . ?
F3_3 C2_3 F2_3 107.3(2) . . ?
F1_3 C2_3 F2_3 107.89(19) . . ?
F3_3 C2_3 C1_3 110.60(18) . . ?
F1_3 C2_3 C1_3 110.8(2) . . ?
F2_3 C2_3 C1_3 112.13(18) . . ?
F4_3 C3_3 F6_3 107.49(19) . . ?
F4_3 C3_3 F5_3 107.4(2) . . ?
F6_3 C3_3 F5_3 108.0(2) . . ?
F4_3 C3_3 C1_3 110.39(19) . . ?
F6_3 C3_3 C1_3 112.7(2) . . ?
F5_3 C3_3 C1_3 110.71(19) . . ?
F9_3 C4_3 F8_3 107.6(2) . . ?
F9_3 C4_3 F7_3 107.7(2) . . ?
F8_3 C4_3 F7_3 108.23(19) . . ?
F9_3 C4_3 C1_3 111.12(19) . . ?
F8_3 C4_3 C1_3 112.4(2) . . ?
F7_3 C4_3 C1_3 109.7(2) . . ?
C1_4 O1_4 Al1 144.61(13) . . ?
O1_4 C1_4 C2_4 111.04(17) . . ?
O1_4 C1_4 C3_4 107.28(17) . . ?
C2_4 C1_4 C3_4 109.97(19) . . ?
O1_4 C1_4 C4_4 110.75(16) . . ?
C2_4 C1_4 C4_4 109.26(18) . . ?
C3_4 C1_4 C4_4 108.50(18) . . ?
F3_4 C2_4 F1_4 107.9(2) . . ?
F3_4 C2_4 F2_4 108.1(2) . . ?
F1_4 C2_4 F2_4 106.1(2) . . ?
F3_4 C2_4 C1_4 110.6(2) . . ?
F1_4 C2_4 C1_4 111.27(19) . . ?
F2_4 C2_4 C1_4 112.5(2) . . ?
F5_4 C3_4 F4_4 107.3(2) . . ?
F5_4 C3_4 F6_4 107.1(2) . . ?
F4_4 C3_4 F6_4 107.7(2) . . ?
F5_4 C3_4 C1_4 110.8(2) . . ?
F4_4 C3_4 C1_4 111.77(19) . . ?
F6_4 C3_4 C1_4 111.9(2) . . ?
F9_4 C4_4 F7_4 107.4(2) . . ?
F9_4 C4_4 F8_4 107.77(18) . . ?
F7_4 C4_4 F8_4 107.61(18) . . ?
F9_4 C4_4 C1_4 110.06(17) . . ?
F7_4 C4_4 C1_4 111.54(18) . . ?
F8_4 C4_4 C1_4 112.26(19) . . ?

loop_
_geom_bond_atom_site_label_1
_geom_bond_atom_site_label_2
_geom_bond_distance
_geom_bond_site_symmetry_2
_geom_bond_publ_flag
P1 O1 1.6316(15) . ?
P1 N1 1.7318(17) . ?
P1 P2 2.3437(15) . ?
Al1 O1_4 1.7310(16) . ?
Al1 O1_1 1.7332(15) . ?
Al1 O1_3 1.7349(15) . ?
Al1 O1_2 1.7356(16) . ?
O1 C1 1.418(2) . ?
N1 C7 1.445(2) . ?
N1 C6 1.446(2) . ?
C1 C6 1.390(2) . ?
C1 C2 1.397(2) . ?
C8 C7 1.393(2) . ?
C8 C9 1.395(3) . ?
C8 H8 0.9500 . ?
C9 C10 1.393(3) . ?
C9 H9 0.9500 . ?
C10 C11 1.393(3) . ?
C10 H10 0.9500 . ?
C11 C12 1.402(2) . ?
C11 H11 0.9500 . ?
C12 C7 1.410(2) . ?
C12 P2 1.803(2) . ?
C13 C18 1.398(3) . ?
C13 C14 1.405(3) . ?
C13 P2 1.8031(19) . ?
C14 C15 1.394(3) . ?
C14 H14 0.9500 . ?
C15 C16 1.391(3) . ?
C15 H15 0.9500 . ?
C16 C17 1.384(3) . ?
C16 H16 0.9500 . ?
C17 C18 1.398(3) . ?
C17 H17 0.9500 . ?
C18 H18 0.9500 . ?
C19 C24 1.397(3) . ?
C19 C20 1.407(3) . ?
C19 P2 1.8016(19) . ?
C23 C22 1.391(3) . ?
C23 C24 1.395(3) . ?
C23 H23 0.9500 . ?
C24 H24 0.9500 . ?
C25 C2 1.536(2) . ?
C25 C26 1.538(3) . ?
C25 C27 1.538(3) . ?
C25 C28 1.539(3) . ?
C22 C21 1.388(3) . ?
C22 H22 0.9500 . ?
C21 C20 1.391(3) . ?
C21 H21 0.9500 . ?
C2 C3 1.403(3) . ?
C3 C4 1.411(3) . ?
C3 H3 0.9500 . ?
C4 C5 1.406(3) . ?
C4 C29 1.539(3) . ?
C5 C6 1.387(2) . ?
C5 H5 0.9500 . ?
C20 H20 0.9500 . ?
C29 C30B 1.457(8) . ?
C29 C31A 1.482(5) . ?
C29 C31B 1.499(8) . ?
C29 C32A 1.511(4) . ?
C29 C30A 1.621(5) . ?
C29 C32B 1.658(8) . ?
C28 H28A 0.9800 . ?
C28 H28B 0.9800 . ?
C28 H28C 0.9800 . ?
C27 H27A 0.9800 . ?
C27 H27B 0.9800 . ?
C27 H27C 0.9800 . ?
C26 H26A 0.9800 . ?
C26 H26B 0.9800 . ?
C26 H26C 0.9800 . ?
C30A H30A 0.9800 . ?
C30A H30B 0.9800 . ?
C30A H30C 0.9800 . ?
C31A H31A 0.9800 . ?
C31A H31B 0.9800 . ?
C31A H31C 0.9800 . ?
C32A H32A 0.9800 . ?
C32A H32B 0.9800 . ?
C32A H32C 0.9800 . ?
C30B H30D 0.9800 . ?
C30B H30E 0.9800 . ?
C30B H30F 0.9800 . ?
C31B H31D 0.9800 . ?
C31B H31E 0.9800 . ?
C31B H31F 0.9800 . ?
C32B H32D 0.9800 . ?
C32B H32E 0.9800 . ?
C32B H32F 0.9800 . ?
O1_1 C1_1 1.355(2) . ?
C1_1 C3_1 1.557(3) . ?
C1_1 C4_1 1.560(3) . ?
C1_1 C2_1 1.561(3) . ?
C2_1 F1_1 1.332(3) . ?
C2_1 F2_1 1.335(2) . ?
C2_1 F3_1 1.340(3) . ?
C3_1 F4_1 1.331(3) . ?
C3_1 F6_1 1.340(3) . ?
C3_1 F5_1 1.341(3) . ?
C4_1 F9_1 1.327(3) . ?
C4_1 F7_1 1.337(3) . ?
C4_1 F8_1 1.346(3) . ?
O1_2 C1_2 1.353(2) . ?
C1_2 C3_2 1.558(3) . ?
C1_2 C4_2 1.563(3) . ?
C1_2 C2_2 1.568(3) . ?
C2_2 F3_2 1.328(3) . ?
C2_2 F2_2 1.342(2) . ?
C2_2 F1_2 1.344(3) . ?
C3_2 F4_2 1.326(3) . ?
C3_2 F6_2 1.345(2) . ?
C3_2 F5_2 1.346(3) . ?
C4_2 F9_2 1.332(3) . ?
C4_2 F7_2 1.334(3) . ?
C4_2 F8_2 1.347(2) . ?
O1_3 C1_3 1.355(2) . ?
C1_3 C3_3 1.556(3) . ?
C1_3 C4_3 1.560(3) . ?
C1_3 C2_3 1.568(3) . ?
C2_3 F3_3 1.326(3) . ?
C2_3 F1_3 1.342(3) . ?
C2_3 F2_3 1.345(3) . ?
C3_3 F4_3 1.335(3) . ?
C3_3 F6_3 1.347(3) . ?
C3_3 F5_3 1.353(3) . ?
C4_3 F9_3 1.321(3) . ?
C4_3 F8_3 1.345(3) . ?
C4_3 F7_3 1.354(3) . ?
O1_4 C1_4 1.355(2) . ?
C1_4 C2_4 1.553(3) . ?
C1_4 C3_4 1.563(3) . ?
C1_4 C4_4 1.567(3) . ?
C2_4 F3_4 1.325(3) . ?
C2_4 F1_4 1.341(3) . ?
C2_4 F2_4 1.343(3) . ?
C3_4 F5_4 1.330(3) . ?
C3_4 F4_4 1.330(3) . ?
C3_4 F6_4 1.342(3) . ?
C4_4 F9_4 1.328(3) . ?
C4_4 F7_4 1.331(3) . ?
C4_4 F8_4 1.343(3) . ?

loop_
_geom_torsion_atom_site_label_1
_geom_torsion_atom_site_label_2
_geom_torsion_atom_site_label_3
_geom_torsion_atom_site_label_4
_geom_torsion
_geom_torsion_site_symmetry_1
_geom_torsion_site_symmetry_2
_geom_torsion_site_symmetry_3
_geom_torsion_site_symmetry_4
_geom_torsion_publ_flag
N1 P1 O1 C1 14.17(12) . . . . ?
P2 P1 O1 C1 -74.21(11) . . . . ?
O1 P1 N1 C7 -144.21(12) . . . . ?
P2 P1 N1 C7 -39.82(11) . . . . ?
O1 P1 N1 C6 -13.32(12) . . . . ?
P2 P1 N1 C6 91.07(10) . . . . ?
P1 O1 C1 C6 -10.97(18) . . . . ?
P1 O1 C1 C2 168.49(14) . . . . ?
C7 C8 C9 C10 -0.9(3) . . . . ?
C8 C9 C10 C11 -0.1(3) . . . . ?
C9 C10 C11 C12 1.0(3) . . . . ?
C10 C11 C12 C7 -0.9(3) . . . . ?
C10 C11 C12 P2 -176.82(14) . . . . ?
C18 C13 C14 C15 -0.2(3) . . . . ?
P2 C13 C14 C15 178.03(15) . . . . ?
C13 C14 C15 C16 -0.1(3) . . . . ?
C14 C15 C16 C17 0.4(3) . . . . ?
C15 C16 C17 C18 -0.4(3) . . . . ?
C16 C17 C18 C13 0.1(3) . . . . ?
C14 C13 C18 C17 0.2(3) . . . . ?
P2 C13 C18 C17 -178.03(15) . . . . ?
C22 C23 C24 C19 0.0(3) . . . . ?
C20 C19 C24 C23 -0.8(3) . . . . ?
P2 C19 C24 C23 -176.88(15) . . . . ?
C24 C23 C22 C21 0.5(3) . . . . ?
C23 C22 C21 C20 -0.2(3) . . . . ?
C24 C19 P2 C12 -22.17(18) . . . . ?
C20 C19 P2 C12 161.70(14) . . . . ?
C24 C19 P2 C13 -145.58(15) . . . . ?
C20 C19 P2 C13 38.30(17) . . . . ?
C24 C19 P2 P1 80.65(16) . . . . ?
C20 C19 P2 P1 -95.47(15) . . . . ?
C11 C12 P2 C19 -81.25(18) . . . . ?
C7 C12 P2 C19 102.64(14) . . . . ?
C11 C12 P2 C13 41.43(18) . . . . ?
C7 C12 P2 C13 -134.68(13) . . . . ?
C11 C12 P2 P1 157.59(16) . . . . ?
C7 C12 P2 P1 -18.53(13) . . . . ?
C18 C13 P2 C19 -142.60(15) . . . . ?
C14 C13 P2 C19 39.15(17) . . . . ?
C18 C13 P2 C12 93.08(16) . . . . ?
C14 C13 P2 C12 -85.17(16) . . . . ?
C18 C13 P2 P1 -6.69(17) . . . . ?
C14 C13 P2 P1 175.07(13) . . . . ?
C6 C1 C2 C3 -1.0(3) . . . . ?
O1 C1 C2 C3 179.58(16) . . . . ?
C6 C1 C2 C25 176.27(16) . . . . ?
O1 C1 C2 C25 -3.1(3) . . . . ?
C26 C25 C2 C1 -62.4(2) . . . . ?
C27 C25 C2 C1 58.0(2) . . . . ?
C28 C25 C2 C1 177.84(18) . . . . ?
C26 C25 C2 C3 114.6(2) . . . . ?
C27 C25 C2 C3 -124.97(19) . . . . ?
C28 C25 C2 C3 -5.1(3) . . . . ?
C1 C2 C3 C4 1.1(3) . . . . ?
C25 C2 C3 C4 -176.16(18) . . . . ?
C2 C3 C4 C5 -0.6(3) . . . . ?
C2 C3 C4 C29 -179.68(19) . . . . ?
C3 C4 C5 C6 0.0(3) . . . . ?
C29 C4 C5 C6 179.04(18) . . . . ?
C4 C5 C6 C1 0.1(3) . . . . ?
C4 C5 C6 N1 179.32(17) . . . . ?
C2 C1 C6 C5 0.5(3) . . . . ?
O1 C1 C6 C5 179.95(15) . . . . ?
C2 C1 C6 N1 -178.87(16) . . . . ?
O1 C1 C6 N1 0.6(2) . . . . ?
C7 N1 C6 C5 -41.1(2) . . . . ?
P1 N1 C6 C5 -170.15(15) . . . . ?
C7 N1 C6 C1 138.23(16) . . . . ?
P1 N1 C6 C1 9.15(17) . . . . ?
C9 C8 C7 C12 0.9(3) . . . . ?
C9 C8 C7 N1 -177.85(16) . . . . ?
C11 C12 C7 C8 0.0(3) . . . . ?
P2 C12 C7 C8 176.33(14) . . . . ?
C11 C12 C7 N1 178.80(16) . . . . ?
P2 C12 C7 N1 -4.9(2) . . . . ?
C6 N1 C7 C8 89.8(2) . . . . ?
P1 N1 C7 C8 -144.06(15) . . . . ?
C6 N1 C7 C12 -88.98(19) . . . . ?
P1 N1 C7 C12 37.16(19) . . . . ?
C22 C21 C20 C19 -0.7(3) . . . . ?
C24 C19 C20 C21 1.2(3) . . . . ?
P2 C19 C20 C21 177.34(15) . . . . ?
C5 C4 C29 C30B -48.1(5) . . . . ?
C3 C4 C29 C30B 130.9(5) . . . . ?
C5 C4 C29 C31A 134.9(4) . . . . ?
C3 C4 C29 C31A -46.0(4) . . . . ?
C5 C4 C29 C31B 177.8(8) . . . . ?
C3 C4 C29 C31B -3.2(8) . . . . ?
C5 C4 C29 C32A 6.3(3) . . . . ?
C3 C4 C29 C32A -174.7(2) . . . . ?
C5 C4 C29 C30A -108.3(3) . . . . ?
C3 C4 C29 C30A 70.7(3) . . . . ?
C5 C4 C29 C32B 64.1(5) . . . . ?
C3 C4 C29 C32B -116.9(4) . . . . ?
O1_4 Al1 O1_1 C1_1 168.0(2) . . . . ?
O1_3 Al1 O1_1 C1_1 -72.5(3) . . . . ?
O1_2 Al1 O1_1 C1_1 45.3(3) . . . . ?
Al1 O1_1 C1_1 C3_1 112.4(2) . . . . ?
Al1 O1_1 C1_1 C4_1 -128.8(2) . . . . ?
Al1 O1_1 C1_1 C2_1 -8.4(3) . . . . ?
O1_1 C1_1 C2_1 F1_1 -76.2(2) . . . . ?
C3_1 C1_1 C2_1 F1_1 163.05(17) . . . . ?
C4_1 C1_1 C2_1 F1_1 44.5(2) . . . . ?
O1_1 C1_1 C2_1 F2_1 162.93(18) . . . . ?
C3_1 C1_1 C2_1 F2_1 42.2(2) . . . . ?
C4_1 C1_1 C2_1 F2_1 -76.4(2) . . . . ?
O1_1 C1_1 C2_1 F3_1 42.4(2) . . . . ?
C3_1 C1_1 C2_1 F3_1 -78.3(2) . . . . ?
C4_1 C1_1 C2_1 F3_1 163.09(17) . . . . ?
O1_1 C1_1 C3_1 F4_1 41.9(2) . . . . ?
C4_1 C1_1 C3_1 F4_1 -77.1(2) . . . . ?
C2_1 C1_1 C3_1 F4_1 164.49(17) . . . . ?
O1_1 C1_1 C3_1 F6_1 162.98(17) . . . . ?
C4_1 C1_1 C3_1 F6_1 44.0(2) . . . . ?
C2_1 C1_1 C3_1 F6_1 -74.5(2) . . . . ?
O1_1 C1_1 C3_1 F5_1 -76.1(2) . . . . ?
C4_1 C1_1 C3_1 F5_1 164.87(18) . . . . ?
C2_1 C1_1 C3_1 F5_1 46.4(2) . . . . ?
O1_1 C1_1 C4_1 F9_1 44.4(2) . . . . ?
C3_1 C1_1 C4_1 F9_1 163.25(19) . . . . ?
C2_1 C1_1 C4_1 F9_1 -78.1(2) . . . . ?
O1_1 C1_1 C4_1 F7_1 -75.1(2) . . . . ?
C3_1 C1_1 C4_1 F7_1 43.8(2) . . . . ?
C2_1 C1_1 C4_1 F7_1 162.44(16) . . . . ?
O1_1 C1_1 C4_1 F8_1 165.07(17) . . . . ?
C3_1 C1_1 C4_1 F8_1 -76.0(2) . . . . ?
C2_1 C1_1 C4_1 F8_1 42.7(2) . . . . ?
O1_4 Al1 O1_2 C1_2 73.8(2) . . . . ?
O1_1 Al1 O1_2 C1_2 -167.6(2) . . . . ?
O1_3 Al1 O1_2 C1_2 -46.0(3) . . . . ?
Al1 O1_2 C1_2 C3_2 -67.2(3) . . . . ?
Al1 O1_2 C1_2 C4_2 54.4(3) . . . . ?
Al1 O1_2 C1_2 C2_2 173.58(18) . . . . ?
O1_2 C1_2 C2_2 F3_2 42.2(2) . . . . ?
C3_2 C1_2 C2_2 F3_2 -77.8(2) . . . . ?
C4_2 C1_2 C2_2 F3_2 163.56(16) . . . . ?
O1_2 C1_2 C2_2 F2_2 163.83(16) . . . . ?
C3_2 C1_2 C2_2 F2_2 43.8(2) . . . . ?
C4_2 C1_2 C2_2 F2_2 -74.8(2) . . . . ?
O1_2 C1_2 C2_2 F1_2 -76.39(19) . . . . ?
C3_2 C1_2 C2_2 F1_2 163.61(16) . . . . ?
C4_2 C1_2 C2_2 F1_2 45.0(2) . . . . ?
O1_2 C1_2 C3_2 F4_2 44.5(2) . . . . ?
C4_2 C1_2 C3_2 F4_2 -79.1(2) . . . . ?
C2_2 C1_2 C3_2 F4_2 162.38(17) . . . . ?
O1_2 C1_2 C3_2 F6_2 164.92(17) . . . . ?
C4_2 C1_2 C3_2 F6_2 41.4(2) . . . . ?
C2_2 C1_2 C3_2 F6_2 -77.2(2) . . . . ?
O1_2 C1_2 C3_2 F5_2 -74.5(2) . . . . ?
C4_2 C1_2 C3_2 F5_2 161.89(16) . . . . ?
C2_2 C1_2 C3_2 F5_2 43.4(2) . . . . ?
O1_2 C1_2 C4_2 F9_2 41.3(2) . . . . ?
C3_2 C1_2 C4_2 F9_2 163.91(17) . . . . ?
C2_2 C1_2 C4_2 F9_2 -77.1(2) . . . . ?
O1_2 C1_2 C4_2 F7_2 -78.5(2) . . . . ?
C3_2 C1_2 C4_2 F7_2 44.2(2) . . . . ?
C2_2 C1_2 C4_2 F7_2 163.19(16) . . . . ?
O1_2 C1_2 C4_2 F8_2 161.29(18) . . . . ?
C3_2 C1_2 C4_2 F8_2 -76.1(2) . . . . ?
C2_2 C1_2 C4_2 F8_2 42.9(2) . . . . ?
O1_4 Al1 O1_3 C1_3 27.3(3) . . . . ?
O1_1 Al1 O1_3 C1_3 -91.8(3) . . . . ?
O1_2 Al1 O1_3 C1_3 150.7(3) . . . . ?
Al1 O1_3 C1_3 C3_3 65.1(3) . . . . ?
Al1 O1_3 C1_3 C4_3 -57.4(3) . . . . ?
Al1 O1_3 C1_3 C2_3 -176.2(2) . . . . ?
O1_3 C1_3 C2_3 F3_3 -42.1(2) . . . . ?
C3_3 C1_3 C2_3 F3_3 78.0(2) . . . . ?
C4_3 C1_3 C2_3 F3_3 -162.44(19) . . . . ?
O1_3 C1_3 C2_3 F1_3 77.6(2) . . . . ?
C3_3 C1_3 C2_3 F1_3 -162.32(18) . . . . ?
C4_3 C1_3 C2_3 F1_3 -42.7(2) . . . . ?
O1_3 C1_3 C2_3 F2_3 -161.74(19) . . . . ?
C3_3 C1_3 C2_3 F2_3 -41.7(3) . . . . ?
C4_3 C1_3 C2_3 F2_3 77.9(2) . . . . ?
O1_3 C1_3 C3_3 F4_3 -44.2(3) . . . . ?
C4_3 C1_3 C3_3 F4_3 79.2(2) . . . . ?
C2_3 C1_3 C3_3 F4_3 -162.02(19) . . . . ?
O1_3 C1_3 C3_3 F6_3 -164.37(18) . . . . ?
C4_3 C1_3 C3_3 F6_3 -41.0(3) . . . . ?
C2_3 C1_3 C3_3 F6_3 77.8(2) . . . . ?
O1_3 C1_3 C3_3 F5_3 74.6(2) . . . . ?
C4_3 C1_3 C3_3 F5_3 -162.09(18) . . . . ?
C2_3 C1_3 C3_3 F5_3 -43.3(2) . . . . ?
O1_3 C1_3 C4_3 F9_3 -38.7(3) . . . . ?
C3_3 C1_3 C4_3 F9_3 -161.78(19) . . . . ?
C2_3 C1_3 C4_3 F9_3 79.3(2) . . . . ?
O1_3 C1_3 C4_3 F8_3 -159.30(19) . . . . ?
C3_3 C1_3 C4_3 F8_3 77.6(2) . . . . ?
C2_3 C1_3 C4_3 F8_3 -41.3(3) . . . . ?
O1_3 C1_3 C4_3 F7_3 80.3(2) . . . . ?
C3_3 C1_3 C4_3 F7_3 -42.8(2) . . . . ?
C2_3 C1_3 C4_3 F7_3 -161.76(19) . . . . ?
O1_1 Al1 O1_4 C1_4 -34.2(2) . . . . ?
O1_3 Al1 O1_4 C1_4 -156.8(2) . . . . ?
O1_2 Al1 O1_4 C1_4 84.0(2) . . . . ?
Al1 O1_4 C1_4 C2_4 69.6(3) . . . . ?
Al1 O1_4 C1_4 C3_4 -170.24(19) . . . . ?
Al1 O1_4 C1_4 C4_4 -52.0(3) . . . . ?
O1_4 C1_4 C2_4 F3_4 40.4(3) . . . . ?
C3_4 C1_4 C2_4 F3_4 -78.1(2) . . . . ?
C4_4 C1_4 C2_4 F3_4 162.9(2) . . . . ?
O1_4 C1_4 C2_4 F1_4 -79.6(2) . . . . ?
C3_4 C1_4 C2_4 F1_4 161.87(19) . . . . ?
C4_4 C1_4 C2_4 F1_4 42.9(2) . . . . ?
O1_4 C1_4 C2_4 F2_4 161.5(2) . . . . ?
C3_4 C1_4 C2_4 F2_4 42.9(3) . . . . ?
C4_4 C1_4 C2_4 F2_4 -76.1(3) . . . . ?
O1_4 C1_4 C3_4 F5_4 -77.3(2) . . . . ?
C2_4 C1_4 C3_4 F5_4 43.6(3) . . . . ?
C4_4 C1_4 C3_4 F5_4 163.0(2) . . . . ?
O1_4 C1_4 C3_4 F4_4 42.4(3) . . . . ?
C2_4 C1_4 C3_4 F4_4 163.3(2) . . . . ?
C4_4 C1_4 C3_4 F4_4 -77.3(2) . . . . ?
O1_4 C1_4 C3_4 F6_4 163.3(2) . . . . ?
C2_4 C1_4 C3_4 F6_4 -75.9(3) . . . . ?
C4_4 C1_4 C3_4 F6_4 43.6(3) . . . . ?
O1_4 C1_4 C4_4 F9_4 42.5(2) . . . . ?
C2_4 C1_4 C4_4 F9_4 -80.2(2) . . . . ?
C3_4 C1_4 C4_4 F9_4 159.95(18) . . . . ?
O1_4 C1_4 C4_4 F7_4 -76.6(2) . . . . ?
C2_4 C1_4 C4_4 F7_4 160.74(18) . . . . ?
C3_4 C1_4 C4_4 F7_4 40.8(2) . . . . ?
O1_4 C1_4 C4_4 F8_4 162.49(17) . . . . ?
C2_4 C1_4 C4_4 F8_4 39.9(2) . . . . ?
C3_4 C1_4 C4_4 F8_4 -80.0(2) . . . . ?
